data_2200847
loop_
_publ_author_name
'Linker, Manuela'
'Sch\"urmann, Markus'
'Preut, Hans'
'Kreiser, Wolfgang'

_publ_section_title
;3-(7,7-Dimethyl-2-oxobicyclo[2.2.1.]hept-1-ylmethanesulfonyloxy)-2-methyl-2-(toluene-4-sulfonyloxymethyl)propyl
 4-chlorobenzoate
;
_journal_issue 1
_journal_name_full 'Acta Crystallographica Section E'
_journal_page_first o72
_journal_page_last o73
_journal_paper_doi 10.1107/S1600536801021420
_journal_volume 58
_journal_year 2002
_chemical_formula_iupac 'C29 H35 Cl O9 S2'
_chemical_formula_moiety 'C29 H35 Cl O9 S2'
_chemical_formula_sum 'C29 H35 Cl O9 S2'
_chemical_formula_weight 627.14
_chemical_name_systematic
;
 ?
;
_space_group_IT_number 1
_symmetry_cell_setting triclinic
_symmetry_space_group_name_Hall 'P 1'
_symmetry_space_group_name_H-M 'P 1'
_atom_sites_solution_hydrogens geom
_atom_sites_solution_primary direct
_atom_sites_solution_secondary difmap
_audit_creation_method SHELXL-97
_cell_angle_alpha 70.7225(14)
_cell_angle_beta 85.0894(14)
_cell_angle_gamma 71.5179(14)
_cell_formula_units_Z 2
_cell_length_a 8.5321(3)
_cell_length_b 12.0941(4)
_cell_length_c 16.6243(6)
_cell_measurement_reflns_used 15324
_cell_measurement_temperature 291.0(10)
_cell_measurement_theta_max 27.45
_cell_measurement_theta_min 3.30
_cell_volume 1535.38(9)
_computing_cell_refinement
;
DENZO and SCALEPACK (Otwinowski & Minor, 1997)
;
_computing_data_collection 'COLLECT (Nonius, 1998)'
_computing_data_reduction
;
DENZO (Otwinowski & Minor, 1997) and SCALEPACK
;
_computing_molecular_graphics 'SHELXTL-Plus (Sheldrick, 1991)'
_computing_publication_material
;
SHELXL97, PARST95 (Nardelli, 1995) and PLATON (Spek, 2001)
;
_computing_structure_refinement 'SHELXL97 (Sheldrick, 1997)'
_computing_structure_solution 'SHELXS97 (Sheldrick, 1990)'
_diffrn_ambient_temperature 291.0(10)
_diffrn_detector_area_resol_mean '19 vertical, 18 horizontal'
_diffrn_measured_fraction_theta_full .973
_diffrn_measured_fraction_theta_max .973
_diffrn_measurement_device_type 'Nonius KappaCCD'
_diffrn_measurement_method
;
323 frames via \w-rotation (\D\w=1\%) with 3 sets at
different \k-angles and two times 10 s per frame
;
_diffrn_radiation_monochromator graphite
_diffrn_radiation_source 'fine-focus sealed tube'
_diffrn_radiation_type MoK\a
_diffrn_radiation_wavelength .71073
_diffrn_reflns_av_R_equivalents .043
_diffrn_reflns_av_sigmaI/netI .1056
_diffrn_reflns_limit_h_max 11
_diffrn_reflns_limit_h_min -10
_diffrn_reflns_limit_k_max 15
_diffrn_reflns_limit_k_min -15
_diffrn_reflns_limit_l_max 21
_diffrn_reflns_limit_l_min -17
_diffrn_reflns_number 15324
_diffrn_reflns_theta_full 27.45
_diffrn_reflns_theta_max 27.45
_diffrn_reflns_theta_min 3.30
_diffrn_standards_decay_% 0
_diffrn_standards_number 0
_exptl_absorpt_coefficient_mu .311
_exptl_absorpt_correction_type none
_exptl_crystal_colour colourless
_exptl_crystal_density_diffrn 1.357
_exptl_crystal_density_meas ?
_exptl_crystal_density_method 'not measured'
_exptl_crystal_description block
_exptl_crystal_F_000 660
_exptl_crystal_size_max .6
_exptl_crystal_size_mid .4
_exptl_crystal_size_min .35
_refine_diff_density_max .153
_refine_diff_density_min -.220
_refine_ls_abs_structure_details 'Flack (1983); 3632 Friedel pairs'
_refine_ls_abs_structure_Flack -.05(4)
_refine_ls_extinction_method none
_refine_ls_goodness_of_fit_ref .841
_refine_ls_hydrogen_treatment constr
_refine_ls_matrix_type full
_refine_ls_number_parameters 747
_refine_ls_number_reflns 10443
_refine_ls_number_restraints 3
_refine_ls_restrained_S_all .841
_refine_ls_R_factor_all .1026
_refine_ls_R_factor_gt .0379
_refine_ls_shift/su_max .001
_refine_ls_shift/su_mean .000
_refine_ls_structure_factor_coef Fsqd
_refine_ls_weighting_details 'calc w = 1/[\s^2^(Fo^2^)+(0.0209P)^2^] where P = (Fo^2^+2Fc^2^)/3'
_refine_ls_weighting_scheme calc
_refine_ls_wR_factor_gt .0682
_refine_ls_wR_factor_ref .0782
_reflns_number_gt 5566
_reflns_number_total 10443
_reflns_threshold_expression I>2\s(I)
_cod_data_source_file cf6136.cif
_cod_data_source_block I
_cod_depositor_comments
;
The following automatic conversions were performed:

'_exptl_crystal_density_meas' value 'not measured' was changed to '?'
- the value is perceived as not measured.

Automatic conversion script
Id: cif_fix_values 3008 2015-01-20 13:52:24Z robertas 
;
_cod_database_code 2200847
_cod_database_fobs_code 2200847

loop_
_symmetry_equiv_pos_as_xyz
'x, y, z'

loop_
_atom_site_label
_atom_site_fract_x
_atom_site_fract_y
_atom_site_fract_z
_atom_site_U_iso_or_equiv
_atom_site_adp_type
_atom_site_calc_flag
_atom_site_refinement_flags
_atom_site_occupancy
_atom_site_disorder_assembly
_atom_site_disorder_group
_atom_site_type_symbol
Cl11 .59265(14) 1.02472(12) -.42133(7) .0975(4) Uani d . 1 . . Cl
Cl21 .1042(2) .36583(15) .66811(8) .1360(6) Uani d . 1 . . Cl
S11 .52469(10) .97463(10) .34109(6) .0615(3) Uani d . 1 . . S
S12 .22971(10) .89733(9) .11206(6) .0567(3) Uani d . 1 . . S
S21 .23458(12) .34549(10) -.08986(6) .0658(3) Uani d . 1 . . S
S22 .57190(10) .46912(10) .13108(6) .0609(3) Uani d . 1 . . S
O11 .7248(3) .8994(2) -.00957(15) .0647(7) Uani d . 1 . . O
O12 .9164(3) .7337(3) -.02537(17) .0893(9) Uani d . 1 . . O
O13 .5788(3) 1.0066(2) .24544(14) .0572(6) Uani d . 1 . . O
O14 .4672(3) 1.0909(3) .35471(18) .0873(9) Uani d . 1 . . O
O15 .6544(3) .8776(3) .39350(15) .0810(8) Uani d . 1 . . O
O16 .4587(3) .6978(3) .48851(18) .0887(9) Uani d . 1 . . O
O17 .4178(2) .8813(2) .12512(14) .0529(6) Uani d . 1 . . O
O18 .1318(2) .9993(2) .13758(15) .0673(7) Uani d . 1 . . O
O19 .2140(3) .7784(2) .15475(16) .0742(8) Uani d . 1 . . O
O21 .0642(3) .4601(2) .25177(16) .0639(7) Uani d . 1 . . O
O22 -.1322(3) .6303(3) .25677(18) .0852(9) Uani d . 1 . . O
O23 .2589(3) .3556(2) .00014(14) .0589(6) Uani d . 1 . . O
O24 .0650(3) .3514(3) -.09825(16) .0851(8) Uani d . 1 . . O
O25 .3628(3) .2382(2) -.09393(17) .0761(7) Uani d . 1 . . O
O26 .2462(4) .7137(3) -.26179(17) .0905(9) Uani d . 1 . . O
O27 .3858(2) .4809(2) .11710(14) .0543(6) Uani d . 1 . . O
O28 .6765(3) .3647(2) .11039(16) .0743(8) Uani d . 1 . . O
O29 .5832(3) .5889(2) .08473(16) .0770(8) Uani d . 1 . . O
C11 .7561(4) .8543(3) .0818(2) .0578(10) Uani d . 1 . . C
H11A .8725 .8355 .0941 .069 Uiso calc R 1 . . H
H11B .7243 .7802 .1078 .069 Uiso calc R 1 . . H
C12 .6524(3) .9566(3) .1161(2) .0450(9) Uani d . 1 . . C
C13 .6767(4) .9063(3) .2123(2) .0514(9) Uani d . 1 . . C
H13A .6382 .8348 .2357 .062 Uiso calc R 1 . . H
H13B .7926 .8824 .2276 .062 Uiso calc R 1 . . H
C14 .4706(4) .9916(3) .0913(2) .0488(9) Uani d . 1 . . C
H14A .4041 1.0548 .1147 .059 Uiso calc R 1 . . H
H14B .4567 1.0235 .0297 .059 Uiso calc R 1 . . H
C15 .7051(4) 1.0723(3) .0775(2) .0648(11) Uani d . 1 . . C
H15A .6383 1.1356 .0998 .097 Uiso calc R 1 . . H
H15B .6910 1.1001 .0167 .097 Uiso calc R 1 . . H
H15C .8192 1.0540 .0919 .097 Uiso calc R 1 . . H
C16 .8097(4) .8289(4) -.0551(3) .0611(10) Uani d . 1 . . C
C17 .7569(4) .8840(3) -.1465(2) .0560(10) Uani d . 1 . . C
C18 .8396(4) .8259(4) -.2037(3) .0704(11) Uani d . 1 . . C
H18 .9302 .7559 -.1847 .085 Uiso calc R 1 . . H
C19 .7914(5) .8688(4) -.2876(3) .0699(11) Uani d . 1 . . C
H19 .8473 .8276 -.3249 .084 Uiso calc R 1 . . H
C110 .6621(5) .9716(4) -.3155(2) .0665(11) Uani d . 1 . . C
C111 .5766(5) 1.0346(4) -.2617(3) .0816(13) Uani d . 1 . . C
H111 .4883 1.1059 -.2821 .098 Uiso calc R 1 . . H
C112 .6257(5) .9890(4) -.1759(3) .0756(12) Uani d . 1 . . C
H112 .5692 1.0299 -.1384 .091 Uiso calc R 1 . . H
C113 .3557(3) .9222(3) .3369(2) .0488(8) Uani d . 1 . . C
H11C .2813 .9833 .2911 .059 Uiso calc R 1 . . H
H11D .3970 .8474 .3216 .059 Uiso calc R 1 . . H
C114 .2550(4) .8958(3) .4178(2) .0489(9) Uani d . 1 . . C
C115 .3202(5) .7686(4) .4814(2) .0664(10) Uani d . 1 . . C
C116 .1735(5) .7450(4) .5360(2) .0828(12) Uani d . 1 . . C
H11E .1501 .6733 .5324 .099 Uiso calc R 1 . . H
H11F .1927 .7339 .5953 .099 Uiso calc R 1 . . H
C117 .0339(4) .8628(4) .4956(2) .0681(11) Uani d . 1 . . C
H117 -.0773 .8551 .5073 .082 Uiso calc R 1 . . H
C118 .0644(4) .9627(4) .5217(2) .0855(13) Uani d . 1 . . C
H11G .0860 .9360 .5826 .103 Uiso calc R 1 . . H
H11H -.0295 1.0371 .5064 .103 Uiso calc R 1 . . H
C119 .2196(4) .9842(4) .4705(2) .0659(10) Uani d . 1 . . C
H11I .1965 1.0690 .4338 .079 Uiso calc R 1 . . H
H11J .3121 .9641 .5084 .079 Uiso calc R 1 . . H
C120 .0785(3) .8953(3) .4006(2) .0522(9) Uani d . 1 . . C
C121 .0782(4) .7973(3) .3606(2) .0613(10) Uani d . 1 . . C
H12A .1142 .8202 .3028 .092 Uiso calc R 1 . . H
H12B -.0316 .7916 .3613 .092 Uiso calc R 1 . . H
H12C .1518 .7191 .3927 .092 Uiso calc R 1 . . H
C122 -.0315(4) 1.0197(3) .3448(2) .0680(11) Uani d . 1 . . C
H12D -.0116 1.0845 .3595 .102 Uiso calc R 1 . . H
H12E -.1455 1.0234 .3539 .102 Uiso calc R 1 . . H
H12F -.0066 1.0292 .2859 .102 Uiso calc R 1 . . H
C123 .2037(4) .9342(3) .0024(2) .0513(9) Uani d . 1 . . C
C124 .2720(7) .8468(4) -.0350(3) .1137(19) Uani d . 1 . . C
H124 .3340 .7682 -.0027 .136 Uiso calc R 1 . . H
C125 .2491(8) .8746(5) -.1210(3) .133(2) Uani d . 1 . . C
H125 .2962 .8135 -.1459 .159 Uiso calc R 1 . . H
C126 .1601(5) .9884(4) -.1712(3) .0723(12) Uani d . 1 . . C
C127 .0966(5) 1.0741(4) -.1327(3) .0776(12) Uani d . 1 . . C
H127 .0365 1.1531 -.1654 .093 Uiso calc R 1 . . H
C128 .1172(4) 1.0495(4) -.0458(3) .0683(11) Uani d . 1 . . C
H128 .0723 1.1110 -.0211 .082 Uiso calc R 1 . . H
C129 .1343(6) 1.0188(4) -.2658(3) .1115(18) Uani d . 1 . . C
H12G .0591 1.1004 -.2883 .167 Uiso calc R 1 . . H
H12H .0891 .9609 -.2755 .167 Uiso calc R 1 . . H
H12I .2382 1.0144 -.2938 .167 Uiso calc R 1 . . H
C21 .0465(4) .5033(4) .1599(2) .0587(10) Uani d . 1 . . C
H21A .0804 .5767 .1357 .070 Uiso calc R 1 . . H
H21B -.0676 .5224 .1430 .070 Uiso calc R 1 . . H
C22 .1581(4) .3984(3) .1298(2) .0478(9) Uani d . 1 . . C
C23 .1350(4) .4443(3) .0328(2) .0589(10) Uani d . 1 . . C
H23A .0247 .4502 .0176 .071 Uiso calc R 1 . . H
H23B .1498 .5251 .0090 .071 Uiso calc R 1 . . H
C24 .3359(4) .3704(3) .1547(2) .0533(9) Uani d . 1 . . C
H24A .3477 .3437 .2163 .064 Uiso calc R 1 . . H
H24B .4059 .3047 .1345 .064 Uiso calc R 1 . . H
C25 .1088(4) .2812(3) .1671(2) .0681(11) Uani d . 1 . . C
H25A .1740 .2204 .1423 .102 Uiso calc R 1 . . H
H25B -.0061 .2990 .1548 .102 Uiso calc R 1 . . H
H25C .1275 .2504 .2277 .102 Uiso calc R 1 . . H
C26 -.0314(5) .5343(4) .2930(3) .0577(10) Uani d . 1 . . C
C27 .0029(5) .4873(4) .3860(3) .0578(10) Uani d . 1 . . C
C28 -.0963(5) .5523(4) .4356(3) .0660(11) Uani d . 1 . . C
H28 -.1835 .6221 .4102 .079 Uiso calc R 1 . . H
C29 -.0684(6) .5158(5) .5224(3) .0821(13) Uani d . 1 . . C
H29 -.1362 .5598 .5555 .098 Uiso calc R 1 . . H
C210 .0599(7) .4143(6) .5582(3) .0863(14) Uani d . 1 . . C
C211 .1606(5) .3452(4) .5106(3) .0943(15) Uani d . 1 . . C
H211 .2471 .2751 .5365 .113 Uiso calc R 1 . . H
C212 .1293(5) .3829(4) .4238(3) .0776(12) Uani d . 1 . . C
H212 .1945 .3373 .3910 .093 Uiso calc R 1 . . H
C213 .2585(4) .4777(3) -.1658(2) .0697(11) Uani d . 1 . . C
H21C .2375 .4735 -.2210 .084 Uiso calc R 1 . . H
H21D .1705 .5466 -.1574 .084 Uiso calc R 1 . . H
C214 .4209(4) .5120(3) -.1732(2) .0572(9) Uani d . 1 . . C
C215 .3822(6) .6415(4) -.2396(2) .0708(11) Uani d . 1 . . C
C216 .5440(6) .6608(4) -.2679(3) .0970(14) Uani d . 1 . . C
H21E .5539 .7328 -.2577 .116 Uiso calc R 1 . . H
H21F .5597 .6699 -.3280 .116 Uiso calc R 1 . . H
C217 .6685(5) .5417(4) -.2118(3) .0857(12) Uani d . 1 . . C
H217 .7818 .5243 -.2327 .103 Uiso calc R 1 . . H
C218 .6514(5) .5467(4) -.1198(3) .0913(14) Uani d . 1 . . C
H21G .6546 .6253 -.1180 .110 Uiso calc R 1 . . H
H21H .7384 .4813 -.0827 .110 Uiso calc R 1 . . H
C219 .4783(4) .5290(4) -.0939(2) .0762(11) Uani d . 1 . . C
H21I .4873 .4570 -.0441 .091 Uiso calc R 1 . . H
H21J .4029 .6007 -.0821 .091 Uiso calc R 1 . . H
C220 .5816(4) .4441(4) -.2079(3) .0725(11) Uani d . 1 . . C
C221 .5595(5) .4306(4) -.2949(3) .1047(15) Uani d . 1 . . C
H22A .4911 .3789 -.2886 .157 Uiso calc R 1 . . H
H22B .6656 .3944 -.3153 .157 Uiso calc R 1 . . H
H22C .5081 .5103 -.3348 .157 Uiso calc R 1 . . H
C222 .6776(4) .3176(4) -.1477(3) .1019(15) Uani d . 1 . . C
H22D .6227 .2587 -.1458 .153 Uiso calc R 1 . . H
H22E .6827 .3224 -.0916 .153 Uiso calc R 1 . . H
H22F .7877 .2923 -.1681 .153 Uiso calc R 1 . . H
C223 .5862(4) .4412(4) .2407(2) .0533(9) Uani d . 1 . . C
C224 .5269(5) .5355(4) .2737(3) .0821(13) Uani d . 1 . . C
H224 .4822 .6158 .2378 .099 Uiso calc R 1 . . H
C225 .5336(6) .5113(4) .3604(3) .0921(14) Uani d . 1 . . C
H225 .4916 .5759 .3826 .111 Uiso calc R 1 . . H
C226 .6000(5) .3955(5) .4145(3) .0700(12) Uani d . 1 . . C
C227 .6571(5) .3030(4) .3808(3) .0830(13) Uani d . 1 . . C
H227 .7009 .2228 .4170 .100 Uiso calc R 1 . . H
C228 .6523(5) .3243(4) .2940(3) .0768(12) Uani d . 1 . . C
H228 .6938 .2593 .2722 .092 Uiso calc R 1 . . H
C229 .6074(6) .3717(5) .5113(3) .1041(15) Uani d . 1 . . C
H22G .5191 .4334 .5263 .156 Uiso calc R 1 . . H
H22H .7114 .3749 .5265 .156 Uiso calc R 1 . . H
H22I .5961 .2919 .5413 .156 Uiso calc R 1 . . H

loop_
_atom_site_aniso_label
_atom_site_aniso_U_11
_atom_site_aniso_U_22
_atom_site_aniso_U_33
_atom_site_aniso_U_12
_atom_site_aniso_U_13
_atom_site_aniso_U_23
Cl11 .1092(8) .1286(10) .0538(7) -.0434(7) -.0084(6) -.0190(7)
Cl21 .1985(14) .1704(15) .0563(8) -.0892(12) -.0102(8) -.0243(9)
S11 .0512(5) .0886(8) .0612(7) -.0299(5) .0095(5) -.0392(6)
S12 .0511(6) .0707(8) .0503(6) -.0202(6) -.0021(5) -.0198(6)
S21 .0642(6) .0735(7) .0599(7) -.0142(5) -.0007(5) -.0278(6)
S22 .0526(6) .0755(8) .0544(7) -.0212(6) -.0037(5) -.0178(6)
O11 .0695(15) .0659(17) .0421(17) .0051(13) .0023(12) -.0211(14)
O12 .094(2) .075(2) .0619(19) .0191(17) -.0027(15) -.0168(16)
O13 .0534(13) .0694(16) .0554(16) -.0229(12) .0075(11) -.0262(13)
O14 .0976(19) .106(2) .103(2) -.0580(18) .0441(16) -.0744(19)
O15 .0464(13) .137(2) .0554(16) -.0254(15) -.0087(12) -.0258(16)
O16 .0731(18) .085(2) .091(2) -.0105(16) -.0178(16) -.0151(17)
O17 .0494(13) .0539(15) .0543(16) -.0162(12) -.0058(11) -.0140(12)
O18 .0480(14) .094(2) .0610(18) -.0102(14) .0030(12) -.0375(16)
O19 .0822(17) .077(2) .0687(19) -.0439(15) -.0039(13) -.0102(16)
O21 .0603(15) .0639(17) .0531(19) .0002(13) -.0053(13) -.0169(15)
O22 .0936(19) .068(2) .0665(19) .0122(17) .0018(16) -.0224(16)
O23 .0560(13) .0677(16) .0495(15) -.0076(12) -.0024(11) -.0243(13)
O24 .0640(16) .116(2) .093(2) -.0317(15) -.0041(13) -.0515(17)
O25 .0782(16) .0587(16) .091(2) -.0095(14) .0127(14) -.0368(14)
O26 .117(2) .0723(19) .0674(19) -.0066(18) -.0141(17) -.0211(15)
O27 .0458(13) .0554(16) .0590(16) -.0153(12) -.0077(11) -.0129(13)
O28 .0530(14) .097(2) .072(2) -.0079(15) -.0001(13) -.0403(17)
O29 .0868(18) .082(2) .0634(18) -.0477(16) -.0043(13) -.0027(16)
C11 .056(2) .064(3) .040(3) -.007(2) -.0044(18) -.010(2)
C12 .0330(18) .050(2) .048(2) -.0082(17) -.0058(15) -.0143(19)
C13 .0324(17) .058(2) .062(3) -.0040(17) .0025(16) -.027(2)
C14 .0414(18) .042(2) .061(3) -.0066(17) -.0065(17) -.0170(19)
C15 .052(2) .073(3) .069(3) -.018(2) .0010(18) -.023(2)
C16 .054(2) .061(3) .059(3) -.006(2) .005(2) -.019(2)
C17 .056(2) .056(2) .050(3) -.011(2) .0062(19) -.016(2)
C18 .062(2) .071(3) .060(3) -.001(2) .002(2) -.015(2)
C19 .078(3) .082(3) .050(3) -.022(3) .012(2) -.026(2)
C110 .078(3) .082(3) .048(3) -.034(3) -.004(2) -.021(2)
C111 .081(3) .084(3) .061(3) .002(2) -.018(2) -.020(3)
C112 .081(3) .069(3) .061(3) .006(2) -.004(2) -.027(2)
C113 .0419(18) .054(2) .052(2) -.0146(16) -.0044(15) -.0182(17)
C114 .0395(18) .060(2) .050(2) -.0142(17) -.0004(16) -.0219(19)
C115 .065(3) .077(3) .059(3) -.026(2) -.018(2) -.016(2)
C116 .094(3) .108(4) .042(2) -.046(3) -.002(2) -.002(2)
C117 .056(2) .099(3) .060(3) -.036(2) .0136(19) -.031(2)
C118 .074(2) .137(4) .074(3) -.045(3) .026(2) -.064(3)
C119 .055(2) .092(3) .066(3) -.026(2) .0119(18) -.045(2)
C120 .0464(19) .059(2) .051(2) -.0202(18) -.0021(16) -.0134(19)
C121 .065(2) .072(3) .056(2) -.034(2) -.0009(17) -.021(2)
C122 .0400(19) .076(3) .080(3) -.0143(18) -.0030(18) -.017(2)
C123 .057(2) .049(2) .049(2) -.0148(19) -.0096(18) -.017(2)
C124 .200(5) .058(3) .070(4) -.009(3) -.048(3) -.020(3)
C125 .251(7) .069(4) .070(4) -.016(4) -.032(4) -.036(3)
C126 .105(3) .066(3) .054(3) -.032(3) -.021(2) -.019(3)
C127 .070(3) .076(3) .065(3) -.002(2) -.011(2) -.013(3)
C128 .072(2) .062(3) .064(3) -.006(2) -.002(2) -.025(2)
C129 .187(5) .096(4) .066(4) -.056(4) -.024(3) -.027(3)
C21 .048(2) .072(3) .045(3) -.009(2) -.0019(17) -.013(2)
C22 .0378(18) .050(2) .050(2) -.0052(17) .0011(16) -.0169(19)
C23 .052(2) .063(3) .060(3) -.0057(19) .0020(18) -.029(2)
C24 .055(2) .052(2) .048(2) -.0126(19) -.0036(17) -.0132(19)
C25 .071(2) .058(3) .070(3) -.019(2) .006(2) -.017(2)
C26 .064(2) .057(3) .056(3) -.023(2) .004(2) -.019(2)
C27 .067(2) .050(2) .052(3) -.016(2) -.001(2) -.013(2)
C28 .081(3) .066(3) .051(3) -.023(2) .006(2) -.019(2)
C29 .102(3) .089(4) .072(4) -.050(3) .020(3) -.031(3)
C210 .116(4) .114(4) .045(3) -.062(3) .006(3) -.021(3)
C211 .096(3) .092(4) .074(4) -.022(3) -.012(3) -.003(3)
C212 .090(3) .081(3) .053(3) -.017(3) .000(2) -.017(2)
C213 .077(2) .059(2) .059(2) .005(2) -.0253(19) -.018(2)
C214 .070(2) .056(2) .050(2) -.0191(19) -.0036(18) -.0209(19)
C215 .090(3) .072(3) .049(3) -.023(3) -.006(2) -.016(2)
C216 .136(4) .088(3) .067(3) -.051(3) .010(3) -.011(3)
C217 .077(3) .092(3) .087(3) -.033(3) .011(2) -.023(3)
C218 .091(3) .121(4) .074(3) -.054(3) -.006(2) -.025(3)
C219 .076(3) .091(3) .057(3) -.019(2) -.009(2) -.021(2)
C220 .063(2) .064(3) .079(3) -.009(2) -.001(2) -.019(2)
C221 .113(3) .125(4) .082(3) -.022(3) .017(3) -.059(3)
C222 .062(3) .083(3) .129(4) -.001(2) -.007(2) -.011(3)
C223 .050(2) .059(3) .047(2) -.0117(19) -.0065(17) -.015(2)
C224 .118(3) .058(3) .061(3) -.006(2) -.015(2) -.021(2)
C225 .140(4) .066(3) .067(4) -.011(3) -.009(3) -.035(3)
C226 .078(3) .081(3) .058(3) -.030(3) -.003(2) -.025(3)
C227 .104(3) .064(3) .058(3) -.008(3) -.013(2) -.004(2)
C228 .097(3) .063(3) .055(3) .003(2) -.011(2) -.023(2)
C229 .139(4) .132(4) .054(3) -.065(3) .003(3) -.024(3)

loop_
_atom_type_symbol
_atom_type_description
_atom_type_scat_dispersion_real
_atom_type_scat_dispersion_imag
_atom_type_scat_source
C C .0033 .0016 'International Tables Vol C Tables 4.2.6.8 and 6.1.1.4'
H H .0000 .0000 'International Tables Vol C Tables 4.2.6.8 and 6.1.1.4'
O O .0106 .0060 'International Tables Vol C Tables 4.2.6.8 and 6.1.1.4'
S S .1246 .1234 'International Tables Vol C Tables 4.2.6.8 and 6.1.1.4'
Cl Cl .1484 .1585 'International Tables Vol C Tables 4.2.6.8 and 6.1.1.4'

loop_
_geom_angle_atom_site_label_1
_geom_angle_atom_site_label_2
_geom_angle_atom_site_label_3
_geom_angle
O14 S11 O15 120.20(17)
O14 S11 O13 103.74(16)
O15 S11 O13 109.66(14)
O14 S11 C113 109.79(15)
O15 S11 C113 110.21(15)
O13 S11 C113 101.44(13)
O19 S12 O18 119.59(16)
O19 S12 O17 104.41(14)
O18 S12 O17 108.27(13)
O19 S12 C123 109.93(17)
O18 S12 C123 108.78(17)
O17 S12 C123 104.79(14)
O25 S21 O24 118.87(16)
O25 S21 O23 104.98(14)
O24 S21 O23 108.19(14)
O25 S21 C213 111.55(16)
O24 S21 C213 105.82(17)
O23 S21 C213 106.87(16)
O28 S22 O29 119.83(16)
O28 S22 O27 108.97(14)
O29 S22 O27 103.77(14)
O28 S22 C223 109.27(17)
O29 S22 C223 110.43(18)
O27 S22 C223 103.17(14)
C16 O11 C11 117.9(3)
C13 O13 S11 119.6(2)
C14 O17 S12 117.16(17)
C26 O21 C21 116.7(3)
C23 O23 S21 120.9(2)
C24 O27 S22 117.16(18)
O11 C11 C12 106.5(3)
O11 C11 H11A 110.4
C12 C11 H11A 110.4
O11 C11 H11B 110.4
C12 C11 H11B 110.4
H11A C11 H11B 108.6
C13 C12 C11 106.4(3)
C13 C12 C15 111.8(3)
C11 C12 C15 110.8(3)
C13 C12 C14 110.9(3)
C11 C12 C14 110.1(3)
C15 C12 C14 106.9(3)
O13 C13 C12 106.4(3)
O13 C13 H13A 110.4
C12 C13 H13A 110.4
O13 C13 H13B 110.4
C12 C13 H13B 110.4
H13A C13 H13B 108.6
O17 C14 C12 108.2(2)
O17 C14 H14A 110.1
C12 C14 H14A 110.1
O17 C14 H14B 110.1
C12 C14 H14B 110.1
H14A C14 H14B 108.4
C12 C15 H15A 109.5
C12 C15 H15B 109.5
H15A C15 H15B 109.5
C12 C15 H15C 109.5
H15A C15 H15C 109.5
H15B C15 H15C 109.5
O12 C16 O11 123.4(4)
O12 C16 C17 125.0(4)
O11 C16 C17 111.6(3)
C112 C17 C18 118.5(4)
C112 C17 C16 122.4(4)
C18 C17 C16 119.0(3)
C19 C18 C17 121.6(4)
C19 C18 H18 119.2
C17 C18 H18 119.2
C110 C19 C18 119.2(4)
C110 C19 H19 120.4
C18 C19 H19 120.4
C19 C110 C111 121.8(4)
C19 C110 Cl11 120.1(3)
C111 C110 Cl11 118.1(3)
C110 C111 C112 118.5(4)
C110 C111 H111 120.8
C112 C111 H111 120.8
C17 C112 C111 120.4(4)
C17 C112 H112 119.8
C111 C112 H112 119.8
C114 C113 S11 117.1(2)
C114 C113 H11C 108.0
S11 C113 H11C 108.0
C114 C113 H11D 108.0
S11 C113 H11D 108.0
H11C C113 H11D 107.3
C115 C114 C113 115.4(3)
C115 C114 C119 105.2(3)
C113 C114 C119 118.4(3)
C115 C114 C120 99.9(3)
C113 C114 C120 113.2(3)
C119 C114 C120 102.5(2)
O16 C115 C114 128.1(3)
O16 C115 C116 126.0(4)
C114 C115 C116 105.9(3)
C117 C116 C115 102.0(3)
C117 C116 H11E 111.4
C115 C116 H11E 111.4
C117 C116 H11F 111.4
C115 C116 H11F 111.4
H11E C116 H11F 109.2
C118 C117 C116 106.7(3)
C118 C117 C120 103.2(3)
C116 C117 C120 102.3(3)
C118 C117 H117 114.5
C116 C117 H117 114.5
C120 C117 H117 114.5
C117 C118 C119 103.4(3)
C117 C118 H11G 111.1
C119 C118 H11G 111.1
C117 C118 H11H 111.1
C119 C118 H11H 111.1
H11G C118 H11H 109.1
C114 C119 C118 103.2(3)
C114 C119 H11I 111.1
C118 C119 H11I 111.1
C114 C119 H11J 111.1
C118 C119 H11J 111.1
H11I C119 H11J 109.1
C122 C120 C121 107.9(3)
C122 C120 C117 113.9(3)
C121 C120 C117 113.7(3)
C122 C120 C114 113.6(3)
C121 C120 C114 113.7(3)
C117 C120 C114 93.6(2)
C120 C121 H12A 109.5
C120 C121 H12B 109.5
H12A C121 H12B 109.5
C120 C121 H12C 109.5
H12A C121 H12C 109.5
H12B C121 H12C 109.5
C120 C122 H12D 109.5
C120 C122 H12E 109.5
H12D C122 H12E 109.5
C120 C122 H12F 109.5
H12D C122 H12F 109.5
H12E C122 H12F 109.5
C124 C123 C128 119.6(4)
C124 C123 S12 119.4(3)
C128 C123 S12 121.0(3)
C123 C124 C125 119.6(4)
C123 C124 H124 120.2
C125 C124 H124 120.2
C126 C125 C124 122.5(5)
C126 C125 H125 118.8
C124 C125 H125 118.8
C127 C126 C125 116.6(4)
C127 C126 C129 120.9(4)
C125 C126 C129 122.4(4)
C126 C127 C128 122.6(4)
C126 C127 H127 118.7
C128 C127 H127 118.7
C123 C128 C127 119.1(4)
C123 C128 H128 120.5
C127 C128 H128 120.5
C126 C129 H12G 109.5
C126 C129 H12H 109.5
H12G C129 H12H 109.5
C126 C129 H12I 109.5
H12G C129 H12I 109.5
H12H C129 H12I 109.5
O21 C21 C22 106.0(3)
O21 C21 H21A 110.5
C22 C21 H21A 110.5
O21 C21 H21B 110.5
C22 C21 H21B 110.5
H21A C21 H21B 108.7
C24 C22 C25 108.7(3)
C24 C22 C21 110.5(3)
C25 C22 C21 112.0(3)
C24 C22 C23 111.0(3)
C25 C22 C23 109.3(3)
C21 C22 C23 105.4(3)
O23 C23 C22 107.2(3)
O23 C23 H23A 110.3
C22 C23 H23A 110.3
O23 C23 H23B 110.3
C22 C23 H23B 110.3
H23A C23 H23B 108.5
O27 C24 C22 109.1(3)
O27 C24 H24A 109.9
C22 C24 H24A 109.9
O27 C24 H24B 109.9
C22 C24 H24B 109.9
H24A C24 H24B 108.3
C22 C25 H25A 109.5
C22 C25 H25B 109.5
H25A C25 H25B 109.5
C22 C25 H25C 109.5
H25A C25 H25C 109.5
H25B C25 H25C 109.5
O22 C26 O21 122.4(4)
O22 C26 C27 124.3(4)
O21 C26 C27 113.2(4)
C212 C27 C28 119.4(4)
C212 C27 C26 122.5(4)
C28 C27 C26 118.1(4)
C29 C28 C27 121.2(4)
C29 C28 H28 119.4
C27 C28 H28 119.4
C210 C29 C28 118.5(4)
C210 C29 H29 120.7
C28 C29 H29 120.7
C29 C210 C211 122.0(4)
C29 C210 Cl21 120.4(4)
C211 C210 Cl21 117.7(5)
C212 C211 C210 118.5(4)
C212 C211 H211 120.7
C210 C211 H211 120.7
C27 C212 C211 120.4(4)
C27 C212 H212 119.8
C211 C212 H212 119.8
C214 C213 S21 122.3(2)
C214 C213 H21C 106.8
S21 C213 H21C 106.8
C214 C213 H21D 106.8
S21 C213 H21D 106.8
H21C C213 H21D 106.6
C220 C214 C219 103.8(3)
C220 C214 C215 100.9(3)
C219 C214 C215 103.4(3)
C220 C214 C213 123.6(3)
C219 C214 C213 116.9(3)
C215 C214 C213 105.3(3)
O26 C215 C216 127.4(4)
O26 C215 C214 126.2(4)
C216 C215 C214 106.4(4)
C215 C216 C217 102.7(4)
C215 C216 H21E 111.2
C217 C216 H21E 111.2
C215 C216 H21F 111.2
C217 C216 H21F 111.2
H21E C216 H21F 109.1
C218 C217 C216 106.8(4)
C218 C217 C220 102.3(3)
C216 C217 C220 101.1(3)
C218 C217 H217 115.0
C216 C217 H217 115.0
C220 C217 H217 115.0
C217 C218 C219 103.0(3)
C217 C218 H21G 111.2
C219 C218 H21G 111.2
C217 C218 H21H 111.2
C219 C218 H21H 111.2
H21G C218 H21H 109.1
C214 C219 C218 103.0(3)
C214 C219 H21I 111.2
C218 C219 H21I 111.2
C214 C219 H21J 111.2
C218 C219 H21J 111.2
H21I C219 H21J 109.1
C222 C220 C214 115.8(3)
C222 C220 C221 108.4(4)
C214 C220 C221 113.8(3)
C222 C220 C217 110.4(3)
C214 C220 C217 93.7(3)
C221 C220 C217 114.4(4)
C220 C221 H22A 109.5
C220 C221 H22B 109.5
H22A C221 H22B 109.5
C220 C221 H22C 109.5
H22A C221 H22C 109.5
H22B C221 H22C 109.5
C220 C222 H22D 109.5
C220 C222 H22E 109.5
H22D C222 H22E 109.5
C220 C222 H22F 109.5
H22D C222 H22F 109.5
H22E C222 H22F 109.5
C228 C223 C224 119.5(4)
C228 C223 S22 120.1(3)
C224 C223 S22 120.3(3)
C223 C224 C225 119.6(4)
C223 C224 H224 120.2
C225 C224 H224 120.2
C226 C225 C224 121.7(4)
C226 C225 H225 119.1
C224 C225 H225 119.1
C227 C226 C225 117.9(4)
C227 C226 C229 121.6(4)
C225 C226 C229 120.4(5)
C226 C227 C228 121.7(4)
C226 C227 H227 119.1
C228 C227 H227 119.1
C223 C228 C227 119.5(4)
C223 C228 H228 120.2
C227 C228 H228 120.2
C226 C229 H22G 109.5
C226 C229 H22H 109.5
H22G C229 H22H 109.5
C226 C229 H22I 109.5
H22G C229 H22I 109.5
H22H C229 H22I 109.5

loop_
_geom_bond_atom_site_label_1
_geom_bond_atom_site_label_2
_geom_bond_site_symmetry_2
_geom_bond_distance
_geom_bond_publ_flag
Cl11 C110 . 1.747(4) ?
Cl21 C210 . 1.759(5) ?
S11 O14 . 1.422(3) ?
S11 O15 . 1.424(2) ?
S11 O13 . 1.572(2) ?
S11 C113 . 1.764(3) ?
S12 O19 . 1.423(3) ?
S12 O18 . 1.425(2) ?
S12 O17 . 1.579(2) ?
S12 C123 . 1.744(4) ?
S21 O25 . 1.425(2) ?
S21 O24 . 1.442(2) ?
S21 O23 . 1.577(2) ?
S21 C213 . 1.738(4) ?
S22 O28 . 1.424(3) ?
S22 O29 . 1.428(3) ?
S22 O27 . 1.579(2) ?
S22 C223 . 1.748(4) ?
O11 C16 . 1.329(4) ?
O11 C11 . 1.452(4) ?
O12 C16 . 1.198(4) ?
O13 C13 . 1.481(4) ?
O16 C115 . 1.208(4) ?
O17 C14 . 1.463(4) ?
O21 C26 . 1.336(4) ?
O21 C21 . 1.446(4) ?
O22 C26 . 1.202(4) ?
O23 C23 . 1.460(4) ?
O26 C215 . 1.210(4) ?
O27 C24 . 1.456(4) ?
C11 C12 . 1.525(4) ?
C11 H11A . .970 ?
C11 H11B . .970 ?
C12 C13 . 1.517(5) ?
C12 C15 . 1.526(4) ?
C12 C14 . 1.528(4) ?
C13 H13A . .970 ?
C13 H13B . .970 ?
C14 H14A . .970 ?
C14 H14B . .970 ?
C15 H15A . .960 ?
C15 H15B . .960 ?
C15 H15C . .960 ?
C16 C17 . 1.487(5) ?
C17 C112 . 1.374(5) ?
C17 C18 . 1.382(5) ?
C18 C19 . 1.366(5) ?
C18 H18 . .930 ?
C19 C110 . 1.348(5) ?
C19 H19 . .930 ?
C110 C111 . 1.377(5) ?
C111 C112 . 1.398(5) ?
C111 H111 . .930 ?
C112 H112 . .930 ?
C113 C114 . 1.530(4) ?
C113 H11C . .970 ?
C113 H11D . .970 ?
C114 C115 . 1.510(5) ?
C114 C119 . 1.540(4) ?
C114 C120 . 1.559(4) ?
C115 C116 . 1.528(5) ?
C116 C117 . 1.526(5) ?
C116 H11E . .970 ?
C116 H11F . .970 ?
C117 C118 . 1.510(5) ?
C117 C120 . 1.541(4) ?
C117 H117 . .980 ?
C118 C119 . 1.558(5) ?
C118 H11G . .970 ?
C118 H11H . .970 ?
C119 H11I . .970 ?
C119 H11J . .970 ?
C120 C122 . 1.529(4) ?
C120 C121 . 1.539(4) ?
C121 H12A . .960 ?
C121 H12B . .960 ?
C121 H12C . .960 ?
C122 H12D . .960 ?
C122 H12E . .960 ?
C122 H12F . .960 ?
C123 C124 . 1.351(5) ?
C123 C128 . 1.357(5) ?
C124 C125 . 1.372(6) ?
C124 H124 . .930 ?
C125 C126 . 1.363(6) ?
C125 H125 . .930 ?
C126 C127 . 1.342(5) ?
C126 C129 . 1.511(5) ?
C127 C128 . 1.389(5) ?
C127 H127 . .930 ?
C128 H128 . .930 ?
C129 H12G . .960 ?
C129 H12H . .960 ?
C129 H12I . .960 ?
C21 C22 . 1.529(4) ?
C21 H21A . .970 ?
C21 H21B . .970 ?
C22 C24 . 1.508(4) ?
C22 C25 . 1.524(5) ?
C22 C23 . 1.530(4) ?
C23 H23A . .970 ?
C23 H23B . .970 ?
C24 H24A . .970 ?
C24 H24B . .970 ?
C25 H25A . .960 ?
C25 H25B . .960 ?
C25 H25C . .960 ?
C26 C27 . 1.480(5) ?
C27 C212 . 1.372(5) ?
C27 C28 . 1.380(5) ?
C28 C29 . 1.379(6) ?
C28 H28 . .930 ?
C29 C210 . 1.356(6) ?
C29 H29 . .930 ?
C210 C211 . 1.388(6) ?
C211 C212 . 1.384(5) ?
C211 H211 . .930 ?
C212 H212 . .930 ?
C213 C214 . 1.552(5) ?
C213 H21C . .970 ?
C213 H21D . .970 ?
C214 C220 . 1.534(5) ?
C214 C219 . 1.540(4) ?
C214 C215 . 1.541(5) ?
C215 C216 . 1.484(5) ?
C216 C217 . 1.545(6) ?
C216 H21E . .970 ?
C216 H21F . .970 ?
C217 C218 . 1.544(5) ?
C217 C220 . 1.564(5) ?
C217 H217 . .980 ?
C218 C219 . 1.563(5) ?
C218 H21G . .970 ?
C218 H21H . .970 ?
C219 H21I . .970 ?
C219 H21J . .970 ?
C220 C222 . 1.532(5) ?
C220 C221 . 1.541(5) ?
C221 H22A . .960 ?
C221 H22B . .960 ?
C221 H22C . .960 ?
C222 H22D . .960 ?
C222 H22E . .960 ?
C222 H22F . .960 ?
C223 C228 . 1.363(5) ?
C223 C224 . 1.363(5) ?
C224 C225 . 1.376(6) ?
C224 H224 . .930 ?
C225 C226 . 1.358(5) ?
C225 H225 . .930 ?
C226 C227 . 1.351(5) ?
C226 C229 . 1.541(5) ?
C227 C228 . 1.381(5) ?
C227 H227 . .930 ?
C228 H228 . .930 ?
C229 H22G . .960 ?
C229 H22H . .960 ?
C229 H22I . .960 ?

loop_
_geom_torsion_atom_site_label_1
_geom_torsion_atom_site_label_2
_geom_torsion_atom_site_label_3
_geom_torsion_atom_site_label_4
_geom_torsion
O14 S11 O13 C13 167.8(2)
O15 S11 O13 C13 38.2(2)
C113 S11 O13 C13 -78.3(2)
O19 S12 O17 C14 -177.0(2)
O18 S12 O17 C14 -48.6(2)
C123 S12 O17 C14 67.4(3)
O25 S21 O23 C23 -170.7(2)
O24 S21 O23 C23 -42.8(3)
C213 S21 O23 C23 70.7(3)
O28 S22 O27 C24 49.1(2)
O29 S22 O27 C24 177.8(2)
C223 S22 O27 C24 -67.0(3)
C16 O11 C11 C12 175.9(3)
O11 C11 C12 C13 176.5(2)
O11 C11 C12 C15 -61.8(3)
O11 C11 C12 C14 56.3(3)
S11 O13 C13 C12 158.6(2)
C11 C12 C13 O13 178.8(2)
C15 C12 C13 O13 57.8(3)
C14 C12 C13 O13 -61.5(3)
S12 O17 C14 C12 176.3(2)
C13 C12 C14 O17 -59.7(3)
C11 C12 C14 O17 57.8(4)
C15 C12 C14 O17 178.2(2)
C11 O11 C16 O12 -4.1(5)
C11 O11 C16 C17 176.6(3)
O12 C16 C17 C112 175.2(4)
O11 C16 C17 C112 -5.6(5)
O12 C16 C17 C18 -3.0(6)
O11 C16 C17 C18 176.2(3)
C112 C17 C18 C19 -1.5(6)
C16 C17 C18 C19 176.7(3)
C17 C18 C19 C110 1.2(6)
C18 C19 C110 C111 -.1(6)
C18 C19 C110 Cl11 -177.3(3)
C19 C110 C111 C112 -.7(6)
Cl11 C110 C111 C112 176.6(3)
C18 C17 C112 C111 .7(6)
C16 C17 C112 C111 -177.5(4)
C110 C111 C112 C17 .4(6)
O14 S11 C113 C114 -63.7(3)
O15 S11 C113 C114 70.9(3)
O13 S11 C113 C114 -173.0(2)
S11 C113 C114 C115 -86.0(3)
S11 C113 C114 C119 39.8(4)
S11 C113 C114 C120 159.8(2)
C113 C114 C115 O16 21.3(5)
C119 C114 C115 O16 -111.0(4)
C120 C114 C115 O16 143.1(4)
C113 C114 C115 C116 -158.1(3)
C119 C114 C115 C116 69.6(3)
C120 C114 C115 C116 -36.3(3)
O16 C115 C116 C117 -177.9(4)
C114 C115 C116 C117 1.5(4)
C115 C116 C117 C118 -73.3(4)
C115 C116 C117 C120 34.6(4)
C116 C117 C118 C119 70.5(4)
C120 C117 C118 C119 -36.8(4)
C115 C114 C119 C118 -71.5(3)
C113 C114 C119 C118 157.9(3)
C120 C114 C119 C118 32.6(4)
C117 C118 C119 C114 2.2(4)
C118 C117 C120 C122 -62.8(4)
C116 C117 C120 C122 -173.4(3)
C118 C117 C120 C121 172.9(3)
C116 C117 C120 C121 62.3(3)
C118 C117 C120 C114 55.1(3)
C116 C117 C120 C114 -55.6(3)
C115 C114 C120 C122 173.3(3)
C113 C114 C120 C122 -63.4(4)
C119 C114 C120 C122 65.2(4)
C115 C114 C120 C121 -62.7(3)
C113 C114 C120 C121 60.6(4)
C119 C114 C120 C121 -170.8(3)
C115 C114 C120 C117 55.2(3)
C113 C114 C120 C117 178.4(3)
C119 C114 C120 C117 -52.9(3)
O19 S12 C123 C124 -40.8(4)
O18 S12 C123 C124 -173.5(3)
O17 S12 C123 C124 70.9(4)
O19 S12 C123 C128 139.7(3)
O18 S12 C123 C128 7.0(3)
O17 S12 C123 C128 -108.6(3)
C128 C123 C124 C125 -1.8(7)
S12 C123 C124 C125 178.7(4)
C123 C124 C125 C126 .4(9)
C124 C125 C126 C127 1.0(9)
C124 C125 C126 C129 -179.7(5)
C125 C126 C127 C128 -.9(7)
C129 C126 C127 C128 179.7(4)
C124 C123 C128 C127 1.8(6)
S12 C123 C128 C127 -178.7(3)
C126 C127 C128 C123 -.5(6)
C26 O21 C21 C22 -175.7(3)
O21 C21 C22 C24 -61.3(3)
O21 C21 C22 C25 59.9(3)
O21 C21 C22 C23 178.7(2)
S21 O23 C23 C22 158.1(2)
C24 C22 C23 O23 51.4(4)
C25 C22 C23 O23 -68.5(3)
C21 C22 C23 O23 171.0(2)
S22 O27 C24 C22 -176.6(2)
C25 C22 C24 O27 178.2(3)
C21 C22 C24 O27 -58.6(4)
C23 C22 C24 O27 57.9(3)
C21 O21 C26 O22 2.7(5)
C21 O21 C26 C27 -175.9(3)
O22 C26 C27 C212 -173.7(4)
O21 C26 C27 C212 4.9(5)
O22 C26 C27 C28 5.8(5)
O21 C26 C27 C28 -175.7(3)
C212 C27 C28 C29 1.4(6)
C26 C27 C28 C29 -178.1(3)
C27 C28 C29 C210 .4(6)
C28 C29 C210 C211 -1.5(7)
C28 C29 C210 Cl21 178.4(3)
C29 C210 C211 C212 .9(7)
Cl21 C210 C211 C212 -179.0(3)
C28 C27 C212 C211 -2.0(6)
C26 C27 C212 C211 177.5(4)
C210 C211 C212 C27 .9(6)
O25 S21 C213 C214 -54.3(3)
O24 S21 C213 C214 175.1(3)
O23 S21 C213 C214 60.0(3)
S21 C213 C214 C220 72.2(4)
S21 C213 C214 C219 -59.0(4)
S21 C213 C214 C215 -173.1(3)
C220 C214 C215 O26 148.9(4)
C219 C214 C215 O26 -103.9(4)
C213 C214 C215 O26 19.3(5)
C220 C214 C215 C216 -33.1(4)
C219 C214 C215 C216 74.1(4)
C213 C214 C215 C216 -162.7(3)
O26 C215 C216 C217 175.2(4)
C214 C215 C216 C217 -2.7(4)
C215 C216 C217 C218 -69.7(4)
C215 C216 C217 C220 37.0(4)
C216 C217 C218 C219 70.2(4)
C220 C217 C218 C219 -35.7(4)
C220 C214 C219 C218 33.7(4)
C215 C214 C219 C218 -71.3(4)
C213 C214 C219 C218 173.6(3)
C217 C218 C219 C214 1.7(4)
C219 C214 C220 C222 60.9(4)
C215 C214 C220 C222 167.8(4)
C213 C214 C220 C222 -75.4(5)
C219 C214 C220 C221 -172.5(3)
C215 C214 C220 C221 -65.6(4)
C213 C214 C220 C221 51.2(5)
C219 C214 C220 C217 -53.8(3)
C215 C214 C220 C217 53.1(3)
C213 C214 C220 C217 169.9(3)
C218 C217 C220 C222 -64.8(4)
C216 C217 C220 C222 -175.0(4)
C218 C217 C220 C214 54.5(3)
C216 C217 C220 C214 -55.7(3)
C218 C217 C220 C221 172.7(3)
C216 C217 C220 C221 62.5(4)
O28 S22 C223 C228 -16.3(4)
O29 S22 C223 C228 -150.1(3)
O27 S22 C223 C228 99.6(3)
O28 S22 C223 C224 165.7(3)
O29 S22 C223 C224 31.9(4)
O27 S22 C223 C224 -78.4(3)
C228 C223 C224 C225 -.4(6)
S22 C223 C224 C225 177.6(3)
C223 C224 C225 C226 .9(7)
C224 C225 C226 C227 -1.3(7)
C224 C225 C226 C229 179.3(4)
C225 C226 C227 C228 1.3(7)
C229 C226 C227 C228 -179.3(4)
C224 C223 C228 C227 .5(6)
S22 C223 C228 C227 -177.6(3)
C226 C227 C228 C223 -.9(6)
